data_4502429
loop_
_publ_author_name
'Chen, Shui-Sheng'
'Fan, Jian'
'Okamura, Taka-aki'
'Chen, Man-Sheng'
'Su, Zhi'
'Sun, Wei-Yin'
'Ueyama, Norikazu'

_publ_section_title
;
 Synthesis, Crystal Structure, and Photoluminescence of a Series of
 Zinc(II) Coordination Polymers with 1,4-Di(1H-imidazol-4-yl)benzene and
 Varied Carboxylate Ligands
;
_journal_issue 2
_journal_name_full 'Crystal Growth &amp; Design'
_journal_page_first 812
_journal_paper_doi 10.1021/cg9011857
_journal_volume 10
_journal_year 2010
_chemical_formula_moiety 'C20 H14 N4 O4 Zn'
_chemical_formula_sum 'C20 H14 N4 O4 Zn'
_chemical_formula_weight 439.72
_chemical_name_systematic
; 
[Zn(L)(pbda)]
;
_space_group_IT_number 15
_symmetry_cell_setting monoclinic
_symmetry_Int_Tables_number 15
_symmetry_space_group_name_Hall '-C 2yc'
_symmetry_space_group_name_H-M 'C 1 2/c 1'
_atom_sites_solution_hydrogens geom
_atom_sites_solution_primary direct
_atom_sites_solution_secondary difmap
_audit_creation_date 2009-04-16
_audit_creation_method SHELXL-97
_cell_angle_alpha 90.00
_cell_angle_beta 106.445(16)
_cell_angle_gamma 90.00
_cell_formula_units_Z 4
_cell_length_a 17.773(7)
_cell_length_b 7.371(4)
_cell_length_c 13.609(5)
_cell_measurement_reflns_used 6752
_cell_measurement_temperature 200
_cell_measurement_theta_max 27.5
_cell_measurement_theta_min 3.0
_cell_volume 1709.9(13)
_computing_structure_refinement 'SHELXL-97 (Sheldrick, 1997)'
_computing_structure_solution 'SIR92 (Altomare et al., 1994)'
_diffrn_ambient_temperature 200
_diffrn_detector_area_resol_mean 10.00
_diffrn_measured_fraction_theta_full 0.997
_diffrn_measured_fraction_theta_max 0.997
_diffrn_measurement_device_type 'Rigaku RAXIS-RAPID'
_diffrn_measurement_method \w
_diffrn_radiation_monochromator graphite
_diffrn_radiation_source 'fine-focus sealed tube'
_diffrn_radiation_type MoK\a
_diffrn_radiation_wavelength 0.71075
_diffrn_reflns_av_R_equivalents 0.0232
_diffrn_reflns_av_sigmaI/netI 0.0181
_diffrn_reflns_limit_h_max 22
_diffrn_reflns_limit_h_min -22
_diffrn_reflns_limit_k_max 9
_diffrn_reflns_limit_k_min -9
_diffrn_reflns_limit_l_max 17
_diffrn_reflns_limit_l_min -17
_diffrn_reflns_number 7801
_diffrn_reflns_theta_full 27.48
_diffrn_reflns_theta_max 27.48
_diffrn_reflns_theta_min 3.01
_exptl_absorpt_coefficient_mu 1.475
_exptl_absorpt_correction_T_max 0.7568
_exptl_absorpt_correction_T_min 0.7093
_exptl_absorpt_correction_type multi-scan
_exptl_absorpt_process_details
;
    Higashi, T. (1995). Program for Absorption Correction.
    Rigaku Corporation, Tokyo, Japan.
;
_exptl_crystal_colour colorless
_exptl_crystal_density_diffrn 1.708
_exptl_crystal_density_method 'not measured'
_exptl_crystal_description block
_exptl_crystal_F_000 896
_exptl_crystal_size_max 0.25
_exptl_crystal_size_mid 0.20
_exptl_crystal_size_min 0.20
_refine_diff_density_max 0.313
_refine_diff_density_min -0.345
_refine_diff_density_rms 0.076
_refine_ls_extinction_method none
_refine_ls_goodness_of_fit_ref 1.076
_refine_ls_hydrogen_treatment constr
_refine_ls_matrix_type full
_refine_ls_number_parameters 133
_refine_ls_number_reflns 1959
_refine_ls_number_restraints 0
_refine_ls_restrained_S_all 1.076
_refine_ls_R_factor_all 0.0238
_refine_ls_R_factor_gt 0.0227
_refine_ls_shift/su_max 0.001
_refine_ls_shift/su_mean 0.000
_refine_ls_structure_factor_coef Fsqd
_refine_ls_weighting_details 'calc w=1/[\s^2^(Fo^2^)+(0.0314P)^2^+1.9945P] where P=(Fo^2^+2Fc^2^)/3'
_refine_ls_weighting_scheme calc
_refine_ls_wR_factor_gt 0.0584
_refine_ls_wR_factor_ref 0.0591
_reflns_number_gt 1879
_reflns_number_total 1959
_reflns_threshold_expression I>2\s(I)
_cod_data_source_file cg9011857_si_002.cif
_cod_data_source_block 4
_cod_original_cell_volume 1710.0(13)
_cod_original_sg_symbol_H-M 'C 2/c'
_cod_database_code 4502429

loop_
_symmetry_equiv_pos_as_xyz
'x, y, z'
'-x, y, -z+1/2'
'x+1/2, y+1/2, z'
'-x+1/2, y+1/2, -z+1/2'
'-x, -y, -z'
'x, -y, z-1/2'
'-x+1/2, -y+1/2, -z'
'x+1/2, -y+1/2, z-1/2'

loop_
_atom_site_label
_atom_site_type_symbol
_atom_site_fract_x
_atom_site_fract_y
_atom_site_fract_z
_atom_site_U_iso_or_equiv
_atom_site_adp_type
_atom_site_occupancy
_atom_site_symmetry_multiplicity
_atom_site_calc_flag
_atom_site_refinement_flags
Zn1 Zn 0.5000 0.91748(3) 0.2500 0.01046(8) Uani 1 2 d S
O1 O 0.50169(6) 1.07814(14) 0.36541(9) 0.0202(2) Uani 1 1 d .
O2 O 0.37593(6) 1.15816(16) 0.33300(9) 0.0233(2) Uani 1 1 d .
N11 N 0.27837(7) 0.68579(17) 0.16205(10) 0.0159(2) Uani 1 1 d .
H3 H 0.2275 0.6885 0.1544 0.019 Uiso 1 1 calc R
N12 N 0.40244(7) 0.76706(16) 0.20738(9) 0.0128(2) Uani 1 1 d .
C1 C 0.28111(8) 0.39657(19) 0.06408(11) 0.0138(3) Uani 1 1 d .
C2 C 0.32181(8) 0.2331(2) 0.07343(11) 0.0162(3) Uani 1 1 d .
H1 H 0.3709 0.2207 0.1240 0.019 Uiso 1 1 calc R
C3 C 0.29148(9) 0.08825(19) 0.00965(12) 0.0160(3) Uani 1 1 d .
H2 H 0.3202 -0.0219 0.0161 0.019 Uiso 1 1 calc R
C11 C 0.31827(8) 0.55218(19) 0.12619(11) 0.0135(3) Uani 1 1 d .
C12 C 0.39491(9) 0.60497(19) 0.15494(11) 0.0147(3) Uani 1 1 d .
H4 H 0.4368 0.5398 0.1409 0.018 Uiso 1 1 calc R
C13 C 0.33042(8) 0.81051(19) 0.21053(11) 0.0158(3) Uani 1 1 d .
H5 H 0.3177 0.9158 0.2428 0.019 Uiso 1 1 calc R
C101 C 0.47302(8) 1.34343(19) 0.44363(10) 0.0130(3) Uani 1 1 d .
C102 C 0.54232(8) 1.33936(19) 0.52371(11) 0.0138(3) Uani 1 1 d .
H6 H 0.5711 1.2295 0.5401 0.017 Uiso 1 1 calc R
C103 C 0.56936(8) 1.49557(19) 0.57959(11) 0.0140(3) Uani 1 1 d .
H7 H 0.6168 1.4926 0.6337 0.017 Uiso 1 1 calc R
C111 C 0.44659(8) 1.18027(19) 0.37602(11) 0.0141(3) Uani 1 1 d .

loop_
_atom_site_aniso_label
_atom_site_aniso_U_11
_atom_site_aniso_U_22
_atom_site_aniso_U_33
_atom_site_aniso_U_23
_atom_site_aniso_U_13
_atom_site_aniso_U_12
Zn1 0.00876(12) 0.00765(12) 0.01393(13) 0.000 0.00153(8) 0.000
O1 0.0148(5) 0.0180(5) 0.0271(6) -0.0117(4) 0.0046(5) -0.0001(4)
O2 0.0128(5) 0.0222(6) 0.0334(6) -0.0130(5) 0.0041(5) -0.0031(4)
N11 0.0111(5) 0.0139(6) 0.0226(6) -0.0048(5) 0.0046(5) -0.0025(4)
N12 0.0127(5) 0.0118(6) 0.0140(5) -0.0023(4) 0.0041(5) -0.0023(4)
C1 0.0129(6) 0.0133(7) 0.0158(6) -0.0029(5) 0.0052(5) -0.0043(5)
C2 0.0120(6) 0.0172(7) 0.0171(7) -0.0022(5) 0.0002(5) -0.0015(5)
C3 0.0146(7) 0.0130(7) 0.0195(7) -0.0016(5) 0.0033(6) 0.0001(5)
C11 0.0135(6) 0.0127(6) 0.0146(6) -0.0022(5) 0.0043(5) -0.0016(5)
C12 0.0139(7) 0.0140(7) 0.0168(7) -0.0047(5) 0.0052(5) -0.0024(5)
C13 0.0140(6) 0.0132(6) 0.0197(7) -0.0051(5) 0.0041(6) -0.0019(5)
C101 0.0141(6) 0.0125(6) 0.0142(6) -0.0032(5) 0.0071(5) -0.0020(5)
C102 0.0153(6) 0.0116(6) 0.0155(6) -0.0007(5) 0.0061(5) 0.0004(5)
C103 0.0132(6) 0.0154(7) 0.0135(6) -0.0013(5) 0.0039(5) -0.0007(5)
C111 0.0151(7) 0.0122(6) 0.0161(6) -0.0029(5) 0.0061(5) -0.0021(5)

loop_
_atom_type_symbol
_atom_type_description
_atom_type_scat_dispersion_real
_atom_type_scat_dispersion_imag
_atom_type_scat_source
Zn Zn 0.2839 1.4301 'International Tables Vol C Tables 4.2.6.8 and 6.1.1.4'
O O 0.0106 0.0060 'International Tables Vol C Tables 4.2.6.8 and 6.1.1.4'
N N 0.0061 0.0033 'International Tables Vol C Tables 4.2.6.8 and 6.1.1.4'
C C 0.0033 0.0016 'International Tables Vol C Tables 4.2.6.8 and 6.1.1.4'
H H 0.0000 0.0000 'International Tables Vol C Tables 4.2.6.8 and 6.1.1.4'

loop_
_geom_angle_atom_site_label_1
_geom_angle_atom_site_label_2
_geom_angle_atom_site_label_3
_geom_angle
_geom_angle_site_symmetry_1
_geom_angle_site_symmetry_3
O1 Zn1 O1 105.68(8) . 2_655
O1 Zn1 N12 106.68(5) . 2_655
O1 Zn1 N12 112.49(5) 2_655 2_655
O1 Zn1 N12 112.49(5) . .
O1 Zn1 N12 106.68(5) 2_655 .
N12 Zn1 N12 112.69(8) 2_655 .
C111 O1 Zn1 127.53(10) . .
C13 N11 C11 108.16(12) . .
C13 N11 H3 125.9 . .
C11 N11 H3 125.9 . .
C13 N12 C12 105.77(12) . .
C13 N12 Zn1 128.26(10) . .
C12 N12 Zn1 125.42(10) . .
C2 C1 C3 119.02(13) . 7
C2 C1 C11 119.12(13) . .
C3 C1 C11 121.68(13) 7 .
C3 C2 C1 120.64(14) . .
C3 C2 H1 119.7 . .
C1 C2 H1 119.7 . .
C2 C3 C1 120.33(14) . 7
C2 C3 H2 119.8 . .
C1 C3 H2 119.8 7 .
C12 C11 N11 105.45(12) . .
C12 C11 C1 129.72(13) . .
N11 C11 C1 124.68(13) . .
C11 C12 N12 109.79(13) . .
C11 C12 H4 125.1 . .
N12 C12 H4 125.1 . .
N12 C13 N11 110.82(13) . .
N12 C13 H5 124.6 . .
N11 C13 H5 124.6 . .
C103 C101 C102 119.78(13) 5_686 .
C103 C101 C111 119.12(13) 5_686 .
C102 C101 C111 120.91(13) . .
C103 C102 C101 120.15(13) . .
C103 C102 H6 119.9 . .
C101 C102 H6 119.9 . .
C102 C103 C101 120.07(14) . 5_686
C102 C103 H7 120.0 . .
C101 C103 H7 120.0 5_686 .
O2 C111 O1 125.30(14) . .
O2 C111 C101 119.57(13) . .
O1 C111 C101 115.08(13) . .

loop_
_geom_bond_atom_site_label_1
_geom_bond_atom_site_label_2
_geom_bond_distance
_geom_bond_site_symmetry_2
Zn1 O1 1.9605(12) .
Zn1 O1 1.9605(12) 2_655
Zn1 N12 2.0006(13) 2_655
Zn1 N12 2.0007(13) .
O1 C111 1.2755(18) .
O2 C111 1.2370(18) .
N11 C13 1.3382(19) .
N11 C11 1.3809(19) .
N11 H3 0.8800 .
N12 C13 1.3319(19) .
N12 C12 1.3787(18) .
C1 C2 1.393(2) .
C1 C3 1.397(2) 7
C1 C11 1.4664(19) .
C2 C3 1.385(2) .
C2 H1 0.9500 .
C3 C1 1.397(2) 7
C3 H2 0.9500 .
C11 C12 1.363(2) .
C12 H4 0.9500 .
C13 H5 0.9500 .
C101 C103 1.393(2) 5_686
C101 C102 1.395(2) .
C101 C111 1.5063(19) .
C102 C103 1.389(2) .
C102 H6 0.9500 .
C103 C101 1.393(2) 5_686
C103 H7 0.9500 .

loop_
_geom_torsion_atom_site_label_1
_geom_torsion_atom_site_label_2
_geom_torsion_atom_site_label_3
_geom_torsion_atom_site_label_4
_geom_torsion
_geom_torsion_site_symmetry_1
_geom_torsion_site_symmetry_4
O1 Zn1 O1 C111 69.41(12) 2_655 .
N12 Zn1 O1 C111 -170.67(12) 2_655 .
N12 Zn1 O1 C111 -46.62(14) . .
O1 Zn1 N12 C13 32.62(14) . .
O1 Zn1 N12 C13 -82.81(13) 2_655 .
N12 Zn1 N12 C13 153.27(14) 2_655 .
O1 Zn1 N12 C12 -157.13(11) . .
O1 Zn1 N12 C12 87.44(12) 2_655 .
N12 Zn1 N12 C12 -36.48(10) 2_655 .
C3 C1 C2 C3 1.0(2) 7 .
C11 C1 C2 C3 -174.30(14) . .
C1 C2 C3 C1 -1.0(2) . 7
C13 N11 C11 C12 -0.49(16) . .
C13 N11 C11 C1 -176.52(14) . .
C2 C1 C11 C12 36.4(2) . .
C3 C1 C11 C12 -138.78(17) 7 .
C2 C1 C11 N11 -148.62(15) . .
C3 C1 C11 N11 36.2(2) 7 .
N11 C11 C12 N12 0.06(16) . .
C1 C11 C12 N12 175.82(14) . .
C13 N12 C12 C11 0.38(17) . .
Zn1 N12 C12 C11 -171.68(10) . .
C12 N12 C13 N11 -0.70(17) . .
Zn1 N12 C13 N11 171.06(10) . .
C11 N11 C13 N12 0.76(17) . .
C103 C101 C102 C103 -0.5(2) 5_686 .
C111 C101 C102 C103 174.37(12) . .
C101 C102 C103 C101 0.5(2) . 5_686
Zn1 O1 C111 O2 23.4(2) . .
Zn1 O1 C111 C101 -153.87(10) . .
C103 C101 C111 O2 -31.7(2) 5_686 .
C102 C101 C111 O2 153.36(14) . .
C103 C101 C111 O1 145.75(14) 5_686 .
C102 C101 C111 O1 -29.19(19) . .
